data_4035037
loop_
_publ_author_name
'Golushko, Andrei A.'
'Sandzhieva, Maria A.'
'Ivanov, Alexander Yu'
'Boyarskaya, Irina A.'
'Khoroshilova, Olesya V.'
'Barkov, Alexey Yu'
'Vasilyev, Aleksander V.'

_publ_section_title
;
 Reactions of 3,3,3-Trihalogeno-1-nitropropenes with Arenes in the
 Superacid CF<sub>3</sub>SO<sub>3</sub>H: Synthesis of (
 Z)-3,3,3-Trihalogeno-1,2-diarylpropan-1-one Oximes and Study on the
 Reaction Mechanism.
;
_journal_issue 17
_journal_name_full 'The Journal of organic chemistry'
_journal_page_first 10142
_journal_page_last 10157
_journal_paper_doi 10.1021/acs.joc.8b01406
_journal_volume 83
_journal_year 2018
_chemical_formula_moiety 'C15 H12 Cl3 N O'
_chemical_formula_sum 'C15 H12 Cl3 N O'
_chemical_formula_weight 328.61
_space_group_crystal_system monoclinic
_space_group_IT_number 14
_space_group_name_Hall '-P 2yn'
_space_group_name_H-M_alt 'P 1 21/n 1'
_atom_sites_solution_hydrogens geom
_atom_sites_solution_primary iterative
_audit_creation_date 2018-05-22
_audit_creation_method
;
Olex2 1.2
(compiled 2018.05.18 svn.r3508 for OlexSys, GUI svn.r5497)
;
_cell_angle_alpha 90
_cell_angle_beta 96.073(6)
_cell_angle_gamma 90
_cell_formula_units_Z 4
_cell_length_a 5.5726(4)
_cell_length_b 16.6112(8)
_cell_length_c 15.7310(10)
_cell_measurement_reflns_used 3255
_cell_measurement_temperature 100(2)
_cell_measurement_theta_max 30.8180
_cell_measurement_theta_min 3.5870
_cell_volume 1448.01(16)
_computing_cell_refinement
;
CrysAlisPro, Agilent Technologies,
Version 1.171.36.32 (release 02-08-2013 CrysAlis171 .NET)
(compiled Aug  2 2013,16:46:58)
;
_computing_data_collection
;
CrysAlisPro, Agilent Technologies,
Version 1.171.36.32 (release 02-08-2013 CrysAlis171 .NET)
(compiled Aug  2 2013,16:46:58)
;
_computing_data_reduction
;
CrysAlisPro, Agilent Technologies,
Version 1.171.36.32 (release 02-08-2013 CrysAlis171 .NET)
(compiled Aug  2 2013,16:46:58)
;
_computing_molecular_graphics 'Olex2 (Dolomanov et al., 2009)'
_computing_publication_material 'Olex2 (Dolomanov et al., 2009)'
_computing_structure_refinement 'ShelXL (Sheldrick, 2015)'
_computing_structure_solution
;
Superflip (Palatinus & Chapuis, 2007;Palatinus & van der Lee, 2008;
Palatinus et al., 2012)
;
_diffrn_ambient_temperature 100(2)
_diffrn_detector_area_resol_mean 16.2096
_diffrn_measured_fraction_theta_full 0.999
_diffrn_measured_fraction_theta_max 0.999
_diffrn_measurement_details
;
#__ type_ start__ end____ width___ exp.time_
  1 omega   61.00   96.00   1.0000   85.4000
omega____ theta____ kappa____ phi______ frames
    -       24.4558  178.0000   90.0000 35

#__ type_ start__ end____ width___ exp.time_
  2 omega  -41.00   94.00   1.0000   85.4000
omega____ theta____ kappa____ phi______ frames
    -       24.4558    0.0000   60.0000 135

#__ type_ start__ end____ width___ exp.time_
  3 omega  -46.00   17.00   1.0000   85.4000
omega____ theta____ kappa____ phi______ frames
    -       24.4558  -38.0000   30.0000 63

#__ type_ start__ end____ width___ exp.time_
  4 omega  -98.00  -62.00   1.0000   85.4000
omega____ theta____ kappa____ phi______ frames
    -      -23.3621 -178.0000    0.0000 36

#__ type_ start__ end____ width___ exp.time_
  5 omega   37.00   64.00   1.0000   85.4000
omega____ theta____ kappa____ phi______ frames
    -       24.4558  178.0000   90.0000 27

#__ type_ start__ end____ width___ exp.time_
  6 omega    8.00   47.00   1.0000   85.4000
omega____ theta____ kappa____ phi______ frames
    -       24.4558   57.0000   30.0000 39
;
_diffrn_measurement_device_type 'Xcalibur, Eos'
_diffrn_measurement_method '\w scans'
_diffrn_orient_matrix_UB_11 -0.1023972000
_diffrn_orient_matrix_UB_12 0.0219131000
_diffrn_orient_matrix_UB_13 -0.0178292000
_diffrn_orient_matrix_UB_21 -0.0567303000
_diffrn_orient_matrix_UB_22 -0.0066561000
_diffrn_orient_matrix_UB_23 0.0377014000
_diffrn_orient_matrix_UB_31 0.0517865000
_diffrn_orient_matrix_UB_32 0.0360447000
_diffrn_orient_matrix_UB_33 0.0177672000
_diffrn_radiation_monochromator graphite
_diffrn_radiation_type MoK\a
_diffrn_radiation_wavelength 0.71073
_diffrn_reflns_av_unetI/netI 0.0451
_diffrn_reflns_Laue_measured_fraction_full 0.999
_diffrn_reflns_Laue_measured_fraction_max 0.999
_diffrn_reflns_limit_h_max 7
_diffrn_reflns_limit_h_min -7
_diffrn_reflns_limit_k_max 21
_diffrn_reflns_limit_k_min -21
_diffrn_reflns_limit_l_max 20
_diffrn_reflns_limit_l_min -2
_diffrn_reflns_number 3323
_diffrn_reflns_point_group_measured_fraction_full 0.999
_diffrn_reflns_point_group_measured_fraction_max 0.999
_diffrn_reflns_theta_full 25.242
_diffrn_reflns_theta_max 27.496
_diffrn_reflns_theta_min 2.777
_diffrn_source 'Enhance (Mo) X-ray Source'
_exptl_absorpt_coefficient_mu 0.626
_exptl_absorpt_correction_T_max 1.00000
_exptl_absorpt_correction_T_min 0.71311
_exptl_absorpt_correction_type multi-scan
_exptl_absorpt_process_details
;
CrysAlisPro, Agilent Technologies,
Version 1.171.36.32 (release 02-08-2013 CrysAlis171 .NET)
(compiled Aug  2 2013,16:46:58)
Empirical absorption correction using spherical harmonics,
 implemented in SCALE3 ABSPACK scaling algorithm.
;
_exptl_crystal_colour 'clear colourless'
_exptl_crystal_colour_lustre clear
_exptl_crystal_colour_primary colourless
_exptl_crystal_density_diffrn 1.507
_exptl_crystal_description prism
_exptl_crystal_F_000 672
_exptl_crystal_size_max 0.21
_exptl_crystal_size_mid 0.2
_exptl_crystal_size_min 0.15
_refine_diff_density_max 0.393
_refine_diff_density_min -0.362
_refine_diff_density_rms 0.082
_refine_ls_extinction_method none
_refine_ls_goodness_of_fit_ref 1.224
_refine_ls_hydrogen_treatment constr
_refine_ls_matrix_type full
_refine_ls_number_parameters 182
_refine_ls_number_reflns 3323
_refine_ls_number_restraints 0
_refine_ls_restrained_S_all 1.224
_refine_ls_R_factor_all 0.0647
_refine_ls_R_factor_gt 0.0556
_refine_ls_shift/su_max 0.000
_refine_ls_shift/su_mean 0.000
_refine_ls_structure_factor_coef Fsqd
_refine_ls_weighting_details 'w=1/[\s^2^(Fo^2^)+(0.0066P)^2^+2.8787P] where P=(Fo^2^+2Fc^2^)/3'
_refine_ls_weighting_scheme calc
_refine_ls_wR_factor_gt 0.1014
_refine_ls_wR_factor_ref 0.1043
_reflns_Friedel_coverage 0.000
_reflns_number_gt 2971
_reflns_number_total 3323
_reflns_threshold_expression 'I > 2\s(I)'
_cod_data_source_file jo8b01406_si_013.cif
_cod_data_source_block 7072-8997_vasilev-181-3
_cod_original_cell_volume 1448.01(15)
_cod_database_code 4035037
_shelx_shelxl_version_number 2014/7
_chemical_oxdiff_formula 'C20 Cl3'
_shelx_space_group_comment
;
The symmetry employed for this shelxl refinement is uniquely defined
by the following loop, which should always be used as a source of
symmetry information in preference to the above space-group names.
They are only intended as comments.
;
_shelx_estimated_absorpt_t_max 0.912
_shelx_estimated_absorpt_t_min 0.880
_reflns_odcompleteness_completeness 99.88
_reflns_odcompleteness_iscentric 1
_reflns_odcompleteness_theta 28.98
_olex2_refinement_description
;
1. Twinned data refinement
 Scales: 0.881(3)
 0.119(3)
2. Fixed Uiso
 At 1.2 times of:
  All C(H) groups, All N(H) groups
3.a Ternary CH refined with riding coordinates:
 C1(H1A)
3.b Aromatic/amide H refined with riding coordinates:
 N1(H1), C12(H12), C7(H7), C8(H8), C10(H10), C4(H4), C5(H5), C6(H6), C13(H13),
 C11(H11), C14(H14)
;
_olex2_date_sample_data_collection 1520256724.15
_olex2_submission_special_instructions 'No special instructions were received'

loop_
_space_group_symop_operation_xyz
'x, y, z'
'-x+1/2, y+1/2, -z+1/2'
'-x, -y, -z'
'x-1/2, -y-1/2, z-1/2'

loop_
_atom_site_label
_atom_site_type_symbol
_atom_site_fract_x
_atom_site_fract_y
_atom_site_fract_z
_atom_site_U_iso_or_equiv
_atom_site_adp_type
_atom_site_occupancy
_atom_site_site_symmetry_order
_atom_site_calc_flag
_atom_site_refinement_flags_posn
Cl1 Cl 0.64622(15) 0.32297(4) 0.94608(4) 0.02043(18) Uani 1 1 d .
Cl3 Cl 0.67623(14) 0.49130(4) 0.90600(5) 0.01825(17) Uani 1 1 d .
Cl2 Cl 0.21832(14) 0.41046(5) 0.88048(5) 0.02121(18) Uani 1 1 d .
O1 O 0.8994(4) 0.45586(12) 0.68645(13) 0.0188(5) Uani 1 1 d .
N1 N 0.5202(5) 0.44248(14) 0.72398(15) 0.0142(5) Uani 1 1 d .
H1 H 0.3739 0.4598 0.7183 0.017 Uiso 1 1 calc R
C12 C 0.3377(6) 0.14989(18) 0.67448(19) 0.0205(7) Uani 1 1 d .
H12 H 0.2884 0.1014 0.6486 0.025 Uiso 1 1 calc R
C7 C 0.3245(6) 0.64799(19) 0.5671(2) 0.0246(7) Uani 1 1 d .
H7 H 0.1856 0.6779 0.5722 0.030 Uiso 1 1 calc R
C8 C 0.3888(6) 0.58622(18) 0.62443(19) 0.0186(6) Uani 1 1 d .
H8 H 0.2913 0.5739 0.6671 0.022 Uiso 1 1 calc R
C10 C 0.6398(6) 0.22951(17) 0.75585(18) 0.0173(6) Uani 1 1 d .
H10 H 0.7927 0.2336 0.7856 0.021 Uiso 1 1 calc R
C2 C 0.6871(6) 0.47663(16) 0.67838(18) 0.0147(6) Uani 1 1 d .
C4 C 0.7431(6) 0.56145(17) 0.55356(18) 0.0169(6) Uani 1 1 d .
H4 H 0.8853 0.5331 0.5495 0.020 Uiso 1 1 calc R
C5 C 0.6757(7) 0.62197(19) 0.49564(19) 0.0227(7) Uani 1 1 d .
H5 H 0.7711 0.6335 0.4521 0.027 Uiso 1 1 calc R
C6 C 0.4671(7) 0.66528(19) 0.5022(2) 0.0260(8) Uani 1 1 d .
H6 H 0.4221 0.7060 0.4632 0.031 Uiso 1 1 calc R
C13 C 0.1828(6) 0.21563(18) 0.66930(19) 0.0192(6) Uani 1 1 d .
H13 H 0.0289 0.2110 0.6405 0.023 Uiso 1 1 calc R
C11 C 0.5658(6) 0.15669(18) 0.71828(19) 0.0206(7) Uani 1 1 d .
H11 H 0.6693 0.1126 0.7225 0.025 Uiso 1 1 calc R
C1 C 0.5885(6) 0.37675(16) 0.78242(17) 0.0128(6) Uani 1 1 d .
H1A H 0.7645 0.3725 0.7851 0.015 Uiso 1 1 calc R
C3 C 0.5998(6) 0.54273(17) 0.61785(18) 0.0146(6) Uani 1 1 d .
C15 C 0.5327(5) 0.39888(17) 0.87387(18) 0.0144(6) Uani 1 1 d .
C14 C 0.2572(6) 0.28839(17) 0.70703(18) 0.0159(6) Uani 1 1 d .
H14 H 0.1523 0.3321 0.7040 0.019 Uiso 1 1 calc R
C9 C 0.4895(6) 0.29601(17) 0.74958(18) 0.0143(6) Uani 1 1 d .

loop_
_atom_site_aniso_label
_atom_site_aniso_U_11
_atom_site_aniso_U_22
_atom_site_aniso_U_33
_atom_site_aniso_U_23
_atom_site_aniso_U_13
_atom_site_aniso_U_12
Cl1 0.0245(4) 0.0224(3) 0.0136(3) 0.0061(3) -0.0019(3) -0.0015(3)
Cl3 0.0185(4) 0.0176(3) 0.0189(3) -0.0040(3) 0.0032(3) -0.0041(3)
Cl2 0.0123(4) 0.0339(4) 0.0178(3) -0.0058(3) 0.0033(3) -0.0016(3)
O1 0.0153(12) 0.0197(10) 0.0217(11) 0.0050(9) 0.0039(9) 0.0022(9)
N1 0.0139(13) 0.0149(11) 0.0143(11) 0.0026(9) 0.0039(10) 0.0026(10)
C12 0.030(2) 0.0151(13) 0.0175(14) -0.0013(11) 0.0055(13) -0.0021(13)
C7 0.0192(18) 0.0174(14) 0.0353(19) 0.0011(13) -0.0059(15) 0.0024(14)
C8 0.0176(17) 0.0171(14) 0.0209(15) 0.0010(12) 0.0012(13) -0.0004(13)
C10 0.0179(17) 0.0199(14) 0.0139(13) 0.0012(11) 0.0009(12) 0.0025(13)
C2 0.0200(17) 0.0111(12) 0.0132(13) -0.0021(10) 0.0030(12) -0.0013(12)
C4 0.0189(17) 0.0183(14) 0.0133(13) -0.0020(11) 0.0002(12) -0.0032(13)
C5 0.030(2) 0.0245(15) 0.0133(14) 0.0022(12) 0.0001(13) -0.0104(15)
C6 0.030(2) 0.0183(15) 0.0261(16) 0.0093(13) -0.0117(15) -0.0087(15)
C13 0.0165(17) 0.0262(15) 0.0150(14) -0.0006(12) 0.0028(12) -0.0036(14)
C11 0.029(2) 0.0144(13) 0.0186(15) 0.0017(11) 0.0043(14) 0.0059(13)
C1 0.0134(15) 0.0134(12) 0.0120(13) 0.0016(10) 0.0030(11) 0.0026(12)
C3 0.0174(16) 0.0132(12) 0.0128(13) -0.0001(11) -0.0004(12) -0.0031(12)
C15 0.0103(15) 0.0178(13) 0.0148(14) 0.0014(11) 0.0003(11) -0.0010(12)
C14 0.0180(17) 0.0156(13) 0.0147(14) 0.0015(11) 0.0049(12) 0.0010(12)
C9 0.0170(16) 0.0147(13) 0.0115(13) 0.0007(10) 0.0032(11) -0.0014(12)

loop_
_atom_type_symbol
_atom_type_description
_atom_type_scat_dispersion_real
_atom_type_scat_dispersion_imag
_atom_type_scat_source
C C 0.0033 0.0016 'International Tables Vol C Tables 4.2.6.8 and 6.1.1.4'
H H 0.0000 0.0000 'International Tables Vol C Tables 4.2.6.8 and 6.1.1.4'
Cl Cl 0.1484 0.1585 'International Tables Vol C Tables 4.2.6.8 and 6.1.1.4'
N N 0.0061 0.0033 'International Tables Vol C Tables 4.2.6.8 and 6.1.1.4'
O O 0.0106 0.0060 'International Tables Vol C Tables 4.2.6.8 and 6.1.1.4'

loop_
_geom_angle_atom_site_label_1
_geom_angle_atom_site_label_2
_geom_angle_atom_site_label_3
_geom_angle
C2 N1 C1 120.0(3)
C11 C12 C13 119.8(3)
C8 C7 C6 120.1(3)
C7 C8 C3 119.8(3)
C9 C10 C11 121.0(3)
O1 C2 N1 122.4(3)
O1 C2 C3 121.1(3)
N1 C2 C3 116.6(3)
C5 C4 C3 120.4(3)
C6 C5 C4 120.1(3)
C5 C6 C7 120.0(3)
C12 C13 C14 120.2(3)
C12 C11 C10 119.9(3)
N1 C1 C15 110.2(2)
N1 C1 C9 112.8(2)
C9 C1 C15 115.1(2)
C8 C3 C2 123.5(3)
C4 C3 C8 119.5(3)
C4 C3 C2 117.0(3)
Cl1 C15 Cl3 108.25(16)
Cl1 C15 Cl2 109.13(15)
Cl2 C15 Cl3 107.85(16)
C1 C15 Cl1 109.52(19)
C1 C15 Cl3 109.90(19)
C1 C15 Cl2 112.1(2)
C13 C14 C9 120.1(3)
C10 C9 C1 119.0(3)
C10 C9 C14 119.0(3)
C14 C9 C1 121.8(3)

loop_
_geom_bond_atom_site_label_1
_geom_bond_atom_site_label_2
_geom_bond_distance
Cl1 C15 1.769(3)
Cl3 C15 1.780(3)
Cl2 C15 1.776(3)
O1 C2 1.226(4)
N1 C2 1.357(4)
N1 C1 1.452(3)
C12 C13 1.389(4)
C12 C11 1.385(5)
C7 C8 1.388(4)
C7 C6 1.388(5)
C8 C3 1.393(4)
C10 C11 1.390(4)
C10 C9 1.384(4)
C2 C3 1.500(4)
C4 C5 1.382(4)
C4 C3 1.388(4)
C5 C6 1.380(5)
C13 C14 1.390(4)
C1 C15 1.548(4)
C1 C9 1.520(4)
C14 C9 1.399(4)

loop_
_twin_individual_id
_twin_individual_mass_fraction_refined
1 0.881(3)
2 0.119(3)
